data_1564530
loop_
_publ_author_name
'Yun, Ying'
'Zhang, Chenlu'
'Guo, Shimeng'
'Liang, Xiaoying'
'Lan, Yuan'
'Wang, Min'
'Zhuo, Ning'
'Yin, Jianpeng'
'Liu, Huanan'
'Gu, Min'
'Li, Jing'
'Xie, Xin'
'Nan, Fajun'

_publ_section_title
;
 Identification of Betulinic Acid Derivatives as Potent TGR5 Agonists with
 Antidiabetic Effects via Humanized TGR5<sup>H88Y</sup> Mutant Mice.
;
_journal_issue 16
_journal_name_full 'Journal of medicinal chemistry'
_journal_page_first 12181
_journal_page_last 12199
_journal_paper_doi 10.1021/acs.jmedchem.1c00851
_journal_volume 64
_journal_year 2021
_chemical_absolute_configuration rmad
_chemical_formula_moiety 'C40 H59 N O5'
_chemical_formula_sum 'C40 H59 N O5'
_chemical_formula_weight 633.88
_space_group_crystal_system tetragonal
_space_group_IT_number 96
_space_group_name_Hall 'P 4nw 2abw'
_space_group_name_H-M_alt 'P 43 21 2'
_atom_sites_solution_hydrogens geom
_atom_sites_solution_primary dual
_audit_creation_date 2019-07-10
_audit_creation_method
;
Olex2 1.2
(compiled 2018.05.29 svn.r3508 for OlexSys, GUI svn.r5506)
;
_cell_angle_alpha 90
_cell_angle_beta 90
_cell_angle_gamma 90
_cell_formula_units_Z 8
_cell_length_a 23.7717(8)
_cell_length_b 23.7717(8)
_cell_length_c 14.8492(6)
_cell_measurement_reflns_used 9672
_cell_measurement_temperature 298
_cell_measurement_theta_max 72.239
_cell_measurement_theta_min 3.510
_cell_volume 8391.2(5)
_computing_cell_refinement 'SAINT V8.38A (?, 2016)'
_computing_data_reduction 'SAINT V8.38A (?, 2016)'
_computing_molecular_graphics 'Olex2 (Dolomanov et al., 2009)'
_computing_publication_material 'Olex2 (Dolomanov et al., 2009)'
_computing_structure_refinement 'ShelXL (Sheldrick, 2015)'
_computing_structure_solution 'ShelXT (Sheldrick, 2015)'
_diffrn_ambient_temperature 298.0
_diffrn_measured_fraction_theta_full 0.996
_diffrn_measured_fraction_theta_max 0.991
_diffrn_measurement_device_type 'Bruker APEX-II CCD'
_diffrn_measurement_method '\f and \w scans'
_diffrn_radiation_type CuK\a
_diffrn_radiation_wavelength 1.54178
_diffrn_reflns_av_R_equivalents 0.0500
_diffrn_reflns_av_unetI/netI 0.0330
_diffrn_reflns_Laue_measured_fraction_full 0.996
_diffrn_reflns_Laue_measured_fraction_max 0.991
_diffrn_reflns_limit_h_max 23
_diffrn_reflns_limit_h_min -28
_diffrn_reflns_limit_k_max 29
_diffrn_reflns_limit_k_min -27
_diffrn_reflns_limit_l_max 18
_diffrn_reflns_limit_l_min -18
_diffrn_reflns_number 46355
_diffrn_reflns_point_group_measured_fraction_full 0.997
_diffrn_reflns_point_group_measured_fraction_max 0.992
_diffrn_reflns_theta_full 67.679
_diffrn_reflns_theta_max 72.780
_diffrn_reflns_theta_min 3.509
_diffrn_standards_number 0
_exptl_absorpt_coefficient_mu 0.508
_exptl_absorpt_correction_T_max 0.7536
_exptl_absorpt_correction_T_min 0.6660
_exptl_absorpt_correction_type multi-scan
_exptl_absorpt_process_details
'SADABS-2016/2 (Bruker,2016/2) was used for absorption correction. wR2(int) was 0.1292 before and 0.0876 after correction. The Ratio of minimum to maximum transmission is 0.8838. The \l/2 correction factor is Not present.'
_exptl_crystal_colour colourless
_exptl_crystal_colour_primary colourless
_exptl_crystal_density_diffrn 1.004
_exptl_crystal_description plate
_exptl_crystal_F_000 2768
_exptl_crystal_size_max 0.19
_exptl_crystal_size_mid 0.15
_exptl_crystal_size_min 0.12
_platon_squeeze_details
;
TITL zz_a.res in P4(3)2(1)2
CELL   23.7717   23.7717   14.8492     90.00     90.00     90.00
SPGR P43212
# Solvent Accessible Volume =      1736
# Electrons Found in S.A.V. =       151
# Note: Atoms in Void as Cxxx and Qxxx all others
C101 0.047 0.897 0.608 !       0.97 eA-3
C102 0.017 0.913 0.609 !       0.92 eA-3
C103 0.432 0.423 0.507 !       0.87 eA-3
C104 0.043 0.916 0.196 !       0.74 eA-3
C105 0.571 0.495 0.296 !       0.63 eA-3
C106 0.942 0.052 0.673 !       0.55 eA-3
;
_refine_diff_density_max 0.156
_refine_diff_density_min -0.142
_refine_diff_density_rms 0.028
_refine_ls_abs_structure_details
;
 Flack x determined using 2782 quotients [(I+)-(I-)]/[(I+)+(I-)]
 (Parsons, Flack and Wagner, Acta Cryst. B69 (2013) 249-259).
;
_refine_ls_abs_structure_Flack 0.03(8)
_refine_ls_extinction_method none
_refine_ls_goodness_of_fit_ref 1.068
_refine_ls_hydrogen_treatment constr
_refine_ls_matrix_type full
_refine_ls_number_parameters 422
_refine_ls_number_reflns 8310
_refine_ls_number_restraints 30
_refine_ls_restrained_S_all 1.130
_refine_ls_R_factor_all 0.0487
_refine_ls_R_factor_gt 0.0435
_refine_ls_shift/su_max 0.000
_refine_ls_shift/su_mean 0.000
_refine_ls_structure_factor_coef Fsqd
_refine_ls_weighting_details 'w=1/[\s^2^(Fo^2^)+(0.0948P)^2^] where P=(Fo^2^+2Fc^2^)/3'
_refine_ls_weighting_scheme calc
_refine_ls_wR_factor_gt 0.1332
_refine_ls_wR_factor_ref 0.1384
_reflns_Friedel_coverage 0.780
_reflns_Friedel_fraction_full 0.998
_reflns_Friedel_fraction_max 0.992
_reflns_number_gt 7117
_reflns_number_total 8310
_reflns_threshold_expression 'I > 2\s(I)'
_cod_data_source_file jm1c00851_si_003.cif
_cod_data_source_block zz_sq
_cod_original_cell_volume 8391.2(7)
_cod_database_code 1564530
_shelx_shelxl_version_number 2018/3
_shelx_space_group_comment
;
The symmetry employed for this shelxl refinement is uniquely defined
by the following loop, which should always be used as a source of
symmetry information in preference to the above space-group names.
They are only intended as comments.
;
_shelx_estimated_absorpt_t_max 0.942
_shelx_estimated_absorpt_t_min 0.910
_olex2_refinement_description
;
1. Fixed Uiso
 At 1.2 times of:
  All C(H) groups, All C(H,H) groups, All N(H) groups
 At 1.5 times of:
  All C(H,H,H) groups, All O(H) groups
2. Uiso/Uaniso restraints and constraints
Uanis(C39) \\sim Ueq, Uanis(C38) \\sim Ueq, Uanis(C40) \\sim Ueq, Uanis(C35)
\\sim Ueq, Uanis(C37) \\sim Ueq: with sigma of 0.005 and sigma for terminal
atoms of 0.01
3.a Ternary CH refined with riding coordinates:
 C3(H3), C5(H5A), C9(H9), C13(H13), C18(H18), C19(H19), C20(H20), C31(H31)
3.b Secondary CH2 refined with riding coordinates:
 C1(H1A,H1B), C2(H2A,H2B), C6(H6A,H6B), C7(H7A,H7B), C11(H11A,H11B), C12(H12A,
 H12B), C15(H15A,H15B), C16(H16A,H16B), C21(H21A,H21B), C22(H22A,H22B),
 C32(H32A,H32B), C33(H33A,H33B), C34(H34A,H34B)
3.c Aromatic/amide H refined with riding coordinates:
 N1(H1), C36(H36), C37(H37), C38(H38), C39(H39), C40(H40)
3.d Idealised Me refined as rotating group:
 C23(H23A,H23B,H23C), C24(H24A,H24B,H24C), C25(H25A,H25B,H25C), C26(H26A,H26B,
 H26C), C27(H27A,H27B,H27C), C29(H29A,H29B,H29C)
3.e Idealised tetrahedral OH refined as rotating group:
 O5(H5)
;
_platon_squeeze_void_probe_radius 1.20
_olex2_submission_special_instructions 'No special instructions were received'

loop_
_space_group_symop_operation_xyz
'x, y, z'
'-x, -y, z+1/2'
'-y+1/2, x+1/2, z+3/4'
'y+1/2, -x+1/2, z+1/4'
'-x+1/2, y+1/2, -z+3/4'
'x+1/2, -y+1/2, -z+1/4'
'y, x, -z'
'-y, -x, -z+1/2'

loop_
_atom_site_label
_atom_site_type_symbol
_atom_site_fract_x
_atom_site_fract_y
_atom_site_fract_z
_atom_site_U_iso_or_equiv
_atom_site_adp_type
_atom_site_occupancy
_atom_site_site_symmetry_order
_atom_site_calc_flag
_atom_site_refinement_flags_posn
_atom_site_refinement_flags_adp
_atom_site_refinement_flags_occupancy
_atom_site_disorder_assembly
_atom_site_disorder_group
O1 O 0.46215(8) 0.15320(10) 0.13061(12) 0.0882(6) Uani 1 1 d . . . . .
O2 O 0.52740(7) 0.15626(9) 0.24176(12) 0.0805(5) Uani 1 1 d . . . . .
O3 O 0.85378(13) 0.33813(11) 0.60207(13) 0.1101(8) Uani 1 1 d . . . . .
O4 O 0.82766(13) 0.27652(13) 0.70375(13) 0.1182(9) Uani 1 1 d . . . . .
O5 O 0.92558(8) 0.34406(8) 0.30393(11) 0.0749(4) Uani 1 1 d . . . . .
H5 H 0.932768 0.344214 0.249920 0.112 Uiso 1 1 calc GR . . . .
N1 N 0.54521(9) 0.10608(10) 0.12103(13) 0.0749(5) Uani 1 1 d . . . . .
H1 H 0.577601 0.101091 0.145563 0.090 Uiso 1 1 calc R . . . .
C1 C 0.57679(10) 0.26434(12) 0.29371(15) 0.0712(6) Uani 1 1 d . . . . .
H1A H 0.587675 0.302464 0.278261 0.085 Uiso 1 1 calc R . . . .
H1B H 0.600104 0.238921 0.258822 0.085 Uiso 1 1 calc R . . . .
C2 C 0.51549(11) 0.25555(13) 0.26695(17) 0.0785(6) Uani 1 1 d . . . . .
H2A H 0.492394 0.283705 0.296419 0.094 Uiso 1 1 calc R . . . .
H2B H 0.511718 0.260639 0.202420 0.094 Uiso 1 1 calc R . . . .
C3 C 0.49434(10) 0.19737(13) 0.29240(16) 0.0731(6) Uani 1 1 d . . . . .
H3 H 0.454517 0.193847 0.276282 0.088 Uiso 1 1 calc R . . . .
C4 C 0.50229(10) 0.18330(12) 0.39273(16) 0.0721(6) Uani 1 1 d . . . . .
C5 C 0.56435(9) 0.19577(10) 0.42007(13) 0.0629(5) Uani 1 1 d . . . . .
H5A H 0.586641 0.169269 0.384260 0.075 Uiso 1 1 calc R . . . .
C6 C 0.57857(11) 0.18104(12) 0.51787(15) 0.0731(6) Uani 1 1 d . . . . .
H6A H 0.564601 0.210297 0.557543 0.088 Uiso 1 1 calc R . . . .
H6B H 0.560431 0.145959 0.534268 0.088 Uiso 1 1 calc R . . . .
C7 C 0.64202(11) 0.17535(11) 0.52907(15) 0.0708(6) Uani 1 1 d . . . . .
H7A H 0.654815 0.143694 0.493307 0.085 Uiso 1 1 calc R . . . .
H7B H 0.650129 0.166941 0.591654 0.085 Uiso 1 1 calc R . . . .
C8 C 0.67579(9) 0.22797(10) 0.50131(12) 0.0611(5) Uani 1 1 d . . . . .
C9 C 0.65400(9) 0.25004(9) 0.40796(12) 0.0574(4) Uani 1 1 d . . . . .
H9 H 0.666074 0.221616 0.364236 0.069 Uiso 1 1 calc R . . . .
C10 C 0.58868(9) 0.25454(10) 0.39533(13) 0.0615(5) Uani 1 1 d . . . . .
C11 C 0.68637(10) 0.30361(10) 0.38195(15) 0.0676(5) Uani 1 1 d . . . . .
H11A H 0.673029 0.316837 0.323962 0.081 Uiso 1 1 calc R . . . .
H11B H 0.678739 0.332727 0.426052 0.081 Uiso 1 1 calc R . . . .
C12 C 0.74961(10) 0.29375(10) 0.37682(14) 0.0627(5) Uani 1 1 d . . . . .
H12A H 0.768354 0.329283 0.365376 0.075 Uiso 1 1 calc R . . . .
H12B H 0.757706 0.268808 0.326769 0.075 Uiso 1 1 calc R . . . .
C13 C 0.77299(9) 0.26808(9) 0.46334(12) 0.0591(5) Uani 1 1 d . . . . .
H13 H 0.766169 0.295512 0.511385 0.071 Uiso 1 1 calc R . . . .
C14 C 0.74035(9) 0.21325(9) 0.49016(13) 0.0604(5) Uani 1 1 d . . . . .
C15 C 0.76484(12) 0.19009(13) 0.58022(17) 0.0790(7) Uani 1 1 d . . . . .
H15A H 0.752261 0.214194 0.628926 0.095 Uiso 1 1 calc R . . . .
H15B H 0.749208 0.152962 0.590684 0.095 Uiso 1 1 calc R . . . .
C16 C 0.82901(13) 0.18587(14) 0.58439(19) 0.0875(8) Uani 1 1 d . . . . .
H16A H 0.840347 0.175681 0.644984 0.105 Uiso 1 1 calc R . . . .
H16B H 0.841643 0.156431 0.543926 0.105 Uiso 1 1 calc R . . . .
C17 C 0.85685(11) 0.24111(12) 0.55833(16) 0.0745(6) Uani 1 1 d . . . . .
C18 C 0.83631(9) 0.25681(10) 0.46236(13) 0.0616(5) Uani 1 1 d . . . . .
H18 H 0.841431 0.222868 0.425801 0.074 Uiso 1 1 calc R . . . .
C19 C 0.87914(10) 0.29999(11) 0.42596(13) 0.0641(5) Uani 1 1 d . . . . .
H19 H 0.865882 0.337712 0.442062 0.077 Uiso 1 1 calc R . . . .
C20 C 0.88837(10) 0.29832(10) 0.32377(14) 0.0627(5) Uani 1 1 d . . . . .
H20 H 0.852261 0.305629 0.294163 0.075 Uiso 1 1 calc R . . . .
C21 C 0.93405(11) 0.28802(14) 0.47993(17) 0.0810(7) Uani 1 1 d . . . . .
H21A H 0.964463 0.278205 0.439309 0.097 Uiso 1 1 calc R . . . .
H21B H 0.945070 0.320963 0.514200 0.097 Uiso 1 1 calc R . . . .
C22 C 0.92110(12) 0.23896(16) 0.5431(2) 0.0886(8) Uani 1 1 d . . . . .
H22A H 0.941046 0.243231 0.599691 0.106 Uiso 1 1 calc R . . . .
H22B H 0.931966 0.203501 0.515864 0.106 Uiso 1 1 calc R . . . .
C23 C 0.45818(12) 0.21611(18) 0.4471(2) 0.0960(9) Uani 1 1 d . . . . .
H23A H 0.465903 0.212153 0.510276 0.144 Uiso 1 1 calc GR . . . .
H23B H 0.421396 0.201504 0.434260 0.144 Uiso 1 1 calc GR . . . .
H23C H 0.459674 0.255163 0.430869 0.144 Uiso 1 1 calc GR . . . .
C24 C 0.48978(13) 0.12058(15) 0.4070(2) 0.0940(8) Uani 1 1 d . . . . .
H24A H 0.521265 0.098649 0.386818 0.141 Uiso 1 1 calc GR . . . .
H24B H 0.456907 0.110280 0.373258 0.141 Uiso 1 1 calc GR . . . .
H24C H 0.483351 0.113578 0.469827 0.141 Uiso 1 1 calc GR . . . .
C25 C 0.56265(12) 0.30417(12) 0.4476(2) 0.0825(7) Uani 1 1 d . . . . .
H25A H 0.556387 0.293242 0.509006 0.124 Uiso 1 1 calc GR . . . .
H25B H 0.527487 0.314483 0.420412 0.124 Uiso 1 1 calc GR . . . .
H25C H 0.587872 0.335694 0.445866 0.124 Uiso 1 1 calc GR . . . .
C26 C 0.66766(12) 0.27260(13) 0.57641(15) 0.0780(7) Uani 1 1 d . . . . .
H26A H 0.683934 0.307635 0.557546 0.117 Uiso 1 1 calc GR . . . .
H26B H 0.685802 0.260038 0.630558 0.117 Uiso 1 1 calc GR . . . .
H26C H 0.628223 0.277757 0.587608 0.117 Uiso 1 1 calc GR . . . .
C27 C 0.74964(11) 0.16745(11) 0.41755(17) 0.0721(6) Uani 1 1 d . . . . .
H27A H 0.749730 0.184558 0.358991 0.108 Uiso 1 1 calc GR . . . .
H27B H 0.719882 0.140233 0.420855 0.108 Uiso 1 1 calc GR . . . .
H27C H 0.785077 0.149169 0.427793 0.108 Uiso 1 1 calc GR . . . .
C28 C 0.84343(11) 0.28596(14) 0.62921(15) 0.0809(7) Uani 1 1 d . . . . .
C29 C 0.91168(13) 0.24344(12) 0.28762(19) 0.0833(7) Uani 1 1 d . . . . .
H29A H 0.922593 0.248309 0.225870 0.125 Uiso 1 1 calc GR . . . .
H29B H 0.883358 0.214758 0.291564 0.125 Uiso 1 1 calc GR . . . .
H29C H 0.943856 0.232492 0.322544 0.125 Uiso 1 1 calc GR . . . .
C30 C 0.50792(10) 0.13976(12) 0.16155(15) 0.0702(6) Uani 1 1 d . . . . .
C31 C 0.53276(13) 0.07805(14) 0.03787(17) 0.0843(7) Uani 1 1 d . . . . .
H31 H 0.522211 0.102545 -0.012461 0.101 Uiso 1 1 calc R . . . .
C32 C 0.50709(17) 0.02185(18) 0.0378(3) 0.1088(11) Uani 1 1 d . . . . .
H32A H 0.498296 0.004946 0.095553 0.131 Uiso 1 1 calc R . . . .
H32B H 0.480857 0.012969 -0.010185 0.131 Uiso 1 1 calc R . . . .
C33 C 0.56616(15) 0.02838(16) 0.0141(2) 0.1010(9) Uani 1 1 d . . . . .
H33A H 0.576579 0.023514 -0.048588 0.121 Uiso 1 1 calc R . . . .
H33B H 0.594017 0.015491 0.057137 0.121 Uiso 1 1 calc R . . . .
C34 C 0.8381(2) 0.3847(2) 0.6598(2) 0.1246(15) Uani 1 1 d . . . . .
H34A H 0.864193 0.415581 0.651551 0.149 Uiso 1 1 calc R . . . .
H34B H 0.839671 0.372994 0.722381 0.149 Uiso 1 1 calc R . . . .
C35 C 0.7794(2) 0.40352(15) 0.6369(2) 0.1131(12) Uani 1 1 d . U . . .
C36 C 0.7668(2) 0.41911(17) 0.5494(3) 0.1191(13) Uani 1 1 d . . . . .
H36 H 0.794811 0.417273 0.505735 0.143 Uiso 1 1 calc R . . . .
C37 C 0.7152(3) 0.4369(2) 0.5256(4) 0.1459(17) Uani 1 1 d . U . . .
H37 H 0.707889 0.446786 0.466189 0.175 Uiso 1 1 calc R . . . .
C38 C 0.6735(3) 0.4403(3) 0.5884(6) 0.168(2) Uani 1 1 d . U . . .
H38 H 0.637808 0.452674 0.572078 0.202 Uiso 1 1 calc R . . . .
C39 C 0.6845(4) 0.4256(3) 0.6748(6) 0.182(3) Uani 1 1 d . U . . .
H39 H 0.656085 0.427272 0.717733 0.219 Uiso 1 1 calc R . . . .
C40 C 0.7383(3) 0.4080(2) 0.6996(4) 0.1484(18) Uani 1 1 d . U . . .
H40 H 0.745875 0.399195 0.759447 0.178 Uiso 1 1 calc R . . . .

loop_
_atom_site_aniso_label
_atom_site_aniso_U_11
_atom_site_aniso_U_22
_atom_site_aniso_U_33
_atom_site_aniso_U_23
_atom_site_aniso_U_13
_atom_site_aniso_U_12
O1 0.0793(11) 0.1305(16) 0.0548(9) -0.0111(9) -0.0157(8) 0.0241(10)
O2 0.0690(9) 0.1144(14) 0.0580(9) -0.0201(9) -0.0092(7) 0.0166(9)
O3 0.165(2) 0.1085(16) 0.0564(10) -0.0067(10) 0.0127(11) -0.0171(15)
O4 0.143(2) 0.162(2) 0.0499(9) 0.0063(12) 0.0060(11) -0.0416(17)
O5 0.0877(11) 0.0827(10) 0.0542(8) -0.0022(7) 0.0185(7) -0.0122(8)
N1 0.0730(11) 0.1003(15) 0.0513(9) -0.0071(9) -0.0058(9) 0.0099(10)
C1 0.0690(13) 0.0923(16) 0.0524(11) 0.0119(10) -0.0008(9) 0.0085(11)
C2 0.0692(13) 0.1044(19) 0.0619(12) 0.0042(12) -0.0045(11) 0.0125(12)
C3 0.0570(11) 0.1059(18) 0.0563(12) -0.0085(11) -0.0013(9) 0.0078(11)
C4 0.0632(12) 0.0973(17) 0.0558(12) -0.0091(11) 0.0042(9) -0.0038(10)
C5 0.0638(11) 0.0804(14) 0.0444(9) -0.0011(9) 0.0027(8) -0.0008(9)
C6 0.0742(14) 0.0968(17) 0.0484(11) 0.0075(10) 0.0018(9) -0.0168(12)
C7 0.0732(13) 0.0878(15) 0.0513(11) 0.0187(10) -0.0030(9) -0.0133(11)
C8 0.0706(12) 0.0745(12) 0.0380(8) 0.0056(8) -0.0005(8) -0.0087(9)
C9 0.0656(11) 0.0690(11) 0.0376(8) 0.0030(7) 0.0023(7) 0.0014(9)
C10 0.0625(11) 0.0776(13) 0.0444(9) -0.0014(8) 0.0028(8) 0.0049(9)
C11 0.0712(13) 0.0755(13) 0.0562(11) 0.0164(10) -0.0004(9) 0.0001(10)
C12 0.0699(12) 0.0733(12) 0.0449(9) 0.0156(9) -0.0009(8) -0.0023(9)
C13 0.0673(11) 0.0727(12) 0.0373(8) 0.0074(8) -0.0019(8) -0.0053(9)
C14 0.0693(12) 0.0683(12) 0.0434(9) 0.0118(8) -0.0061(8) -0.0053(9)
C15 0.0834(15) 0.0953(17) 0.0582(12) 0.0294(12) -0.0115(11) -0.0161(12)
C16 0.0902(17) 0.103(2) 0.0692(15) 0.0345(14) -0.0226(13) -0.0054(14)
C17 0.0734(13) 0.0973(17) 0.0528(11) 0.0173(11) -0.0128(10) -0.0068(12)
C18 0.0665(12) 0.0767(13) 0.0415(9) 0.0058(8) -0.0052(8) -0.0043(9)
C19 0.0698(12) 0.0783(13) 0.0442(9) 0.0000(9) 0.0002(8) -0.0069(10)
C20 0.0658(12) 0.0745(13) 0.0477(10) 0.0009(9) 0.0058(8) -0.0022(9)
C21 0.0695(14) 0.111(2) 0.0624(13) 0.0047(13) -0.0089(11) -0.0145(13)
C22 0.0732(15) 0.124(2) 0.0690(14) 0.0194(15) -0.0168(12) -0.0040(14)
C23 0.0675(15) 0.153(3) 0.0675(15) -0.0171(17) 0.0134(12) -0.0006(16)
C24 0.0809(17) 0.113(2) 0.0877(19) 0.0033(16) -0.0051(14) -0.0261(15)
C25 0.0782(15) 0.0879(17) 0.0815(16) -0.0149(13) 0.0057(12) 0.0111(12)
C26 0.0868(16) 0.1029(18) 0.0443(10) -0.0087(11) 0.0064(10) -0.0110(13)
C27 0.0756(14) 0.0706(13) 0.0700(13) 0.0009(11) -0.0027(11) 0.0009(10)
C28 0.0792(15) 0.119(2) 0.0444(10) 0.0050(12) -0.0098(10) -0.0217(13)
C29 0.0998(19) 0.0817(16) 0.0685(14) -0.0086(12) 0.0085(13) 0.0040(13)
C30 0.0705(13) 0.0945(16) 0.0457(10) -0.0011(10) -0.0068(9) 0.0039(11)
C31 0.0943(18) 0.106(2) 0.0527(12) -0.0072(12) -0.0067(11) 0.0162(15)
C32 0.110(2) 0.137(3) 0.0791(19) -0.0233(19) -0.0073(17) -0.015(2)
C33 0.097(2) 0.120(2) 0.0861(19) -0.0296(18) -0.0085(16) 0.0120(17)
C34 0.178(5) 0.126(3) 0.0695(18) -0.0213(18) 0.009(2) -0.018(3)
C35 0.175(4) 0.0864(19) 0.0779(18) -0.0090(15) 0.030(2) -0.018(2)
C36 0.164(4) 0.093(2) 0.100(2) -0.0027(19) 0.018(3) -0.010(2)
C37 0.189(4) 0.099(3) 0.149(4) -0.002(3) -0.001(4) -0.006(3)
C38 0.168(4) 0.121(3) 0.215(5) -0.009(4) 0.008(4) -0.001(3)
C39 0.190(5) 0.164(4) 0.193(5) -0.012(4) 0.068(4) -0.007(4)
C40 0.183(4) 0.135(3) 0.127(3) 0.016(3) 0.049(3) -0.010(3)

loop_
_atom_type_symbol
_atom_type_description
_atom_type_scat_dispersion_real
_atom_type_scat_dispersion_imag
_atom_type_scat_source
C C 0.0181 0.0091 'International Tables Vol C Tables 4.2.6.8 and 6.1.1.4'
H H 0.0000 0.0000 'International Tables Vol C Tables 4.2.6.8 and 6.1.1.4'
N N 0.0311 0.0180 'International Tables Vol C Tables 4.2.6.8 and 6.1.1.4'
O O 0.0492 0.0322 'International Tables Vol C Tables 4.2.6.8 and 6.1.1.4'

loop_
_geom_angle_atom_site_label_1
_geom_angle_atom_site_label_2
_geom_angle_atom_site_label_3
_geom_angle
_geom_angle_site_symmetry_1
_geom_angle_site_symmetry_3
_geom_angle_publ_flag
C30 O2 C3 117.91(19) . . ?
C28 O3 C34 119.1(3) . . ?
C30 N1 C31 121.9(2) . . ?
C2 C1 C10 114.0(2) . . ?
C3 C2 C1 112.1(2) . . ?
O2 C3 C2 107.6(2) . . ?
O2 C3 C4 106.7(2) . . ?
C2 C3 C4 113.5(2) . . ?
C3 C4 C5 109.10(19) . . ?
C23 C4 C3 108.4(2) . . ?
C23 C4 C5 114.4(2) . . ?
C24 C4 C3 108.7(2) . . ?
C24 C4 C5 109.4(2) . . ?
C24 C4 C23 106.8(2) . . ?
C6 C5 C4 114.36(19) . . ?
C6 C5 C10 110.31(18) . . ?
C10 C5 C4 117.46(19) . . ?
C7 C6 C5 110.02(19) . . ?
C6 C7 C8 114.5(2) . . ?
C7 C8 C9 109.58(17) . . ?
C7 C8 C14 110.69(19) . . ?
C7 C8 C26 107.33(18) . . ?
C9 C8 C14 107.54(15) . . ?
C26 C8 C9 111.4(2) . . ?
C26 C8 C14 110.31(18) . . ?
C10 C9 C8 117.08(16) . . ?
C11 C9 C8 109.48(17) . . ?
C11 C9 C10 114.15(18) . . ?
C1 C10 C5 107.25(18) . . ?
C1 C10 C9 107.87(16) . . ?
C5 C10 C9 106.17(18) . . ?
C25 C10 C1 107.5(2) . . ?
C25 C10 C5 114.78(19) . . ?
C25 C10 C9 112.9(2) . . ?
C12 C11 C9 112.28(19) . . ?
C11 C12 C13 112.24(17) . . ?
C12 C13 C14 111.45(17) . . ?
C12 C13 C18 114.85(17) . . ?
C18 C13 C14 110.11(18) . . ?
C13 C14 C8 108.82(17) . . ?
C15 C14 C8 110.51(18) . . ?
C15 C14 C13 109.07(17) . . ?
C27 C14 C8 111.51(18) . . ?
C27 C14 C13 109.70(18) . . ?
C27 C14 C15 107.2(2) . . ?
C16 C15 C14 115.5(2) . . ?
C17 C16 C15 111.5(2) . . ?
C16 C17 C18 107.7(2) . . ?
C16 C17 C22 116.0(3) . . ?
C16 C17 C28 109.6(2) . . ?
C22 C17 C18 100.64(19) . . ?
C28 C17 C18 113.5(2) . . ?
C28 C17 C22 109.2(2) . . ?
C13 C18 C17 110.06(17) . . ?
C13 C18 C19 122.42(19) . . ?
C19 C18 C17 105.90(18) . . ?
C18 C19 C21 104.53(19) . . ?
C20 C19 C18 115.06(18) . . ?
C20 C19 C21 112.60(19) . . ?
O5 C20 C19 105.80(18) . . ?
O5 C20 C29 110.78(19) . . ?
C29 C20 C19 115.2(2) . . ?
C22 C21 C19 106.6(2) . . ?
C21 C22 C17 105.3(2) . . ?
O3 C28 C17 113.8(2) . . ?
O4 C28 O3 121.1(3) . . ?
O4 C28 C17 125.0(3) . . ?
O1 C30 O2 124.5(2) . . ?
O1 C30 N1 125.2(2) . . ?
O2 C30 N1 110.3(2) . . ?
N1 C31 C32 120.6(3) . . ?
N1 C31 C33 118.0(2) . . ?
C33 C31 C32 59.5(3) . . ?
C33 C32 C31 60.2(2) . . ?
C32 C33 C31 60.3(2) . . ?
O3 C34 C35 109.4(3) . . ?
C36 C35 C34 119.6(4) . . ?
C40 C35 C34 122.5(4) . . ?
C40 C35 C36 117.9(6) . . ?
C37 C36 C35 121.9(5) . . ?
C36 C37 C38 120.2(6) . . ?
C39 C38 C37 119.4(7) . . ?
C38 C39 C40 120.3(7) . . ?
C35 C40 C39 120.2(6) . . ?

loop_
_geom_bond_atom_site_label_1
_geom_bond_atom_site_label_2
_geom_bond_distance
_geom_bond_site_symmetry_2
_geom_bond_publ_flag
O1 C30 1.223(3) . ?
O2 C3 1.462(3) . ?
O2 C30 1.337(3) . ?
O3 C28 1.327(4) . ?
O3 C34 1.449(5) . ?
O4 C28 1.190(3) . ?
O5 C20 1.432(3) . ?
N1 C30 1.338(3) . ?
N1 C31 1.434(3) . ?
C1 C2 1.525(4) . ?
C1 C10 1.553(3) . ?
C2 C3 1.519(4) . ?
C3 C4 1.538(4) . ?
C4 C5 1.559(3) . ?
C4 C23 1.536(4) . ?
C4 C24 1.535(4) . ?
C5 C6 1.532(3) . ?
C5 C10 1.556(3) . ?
C6 C7 1.523(4) . ?
C7 C8 1.542(3) . ?
C8 C9 1.570(3) . ?
C8 C14 1.583(3) . ?
C8 C26 1.551(3) . ?
C9 C10 1.568(3) . ?
C9 C11 1.537(3) . ?
C10 C25 1.542(3) . ?
C11 C12 1.523(3) . ?
C12 C13 1.527(3) . ?
C13 C14 1.568(3) . ?
C13 C18 1.529(3) . ?
C14 C15 1.559(3) . ?
C14 C27 1.548(3) . ?
C15 C16 1.530(4) . ?
C16 C17 1.521(4) . ?
C17 C18 1.552(3) . ?
C17 C22 1.545(4) . ?
C17 C28 1.532(4) . ?
C18 C19 1.543(3) . ?
C19 C20 1.534(3) . ?
C19 C21 1.558(3) . ?
C20 C29 1.516(4) . ?
C21 C22 1.528(4) . ?
C31 C32 1.469(5) . ?
C31 C33 1.466(5) . ?
C32 C33 1.456(5) . ?
C34 C35 1.503(7) . ?
C35 C36 1.384(6) . ?
C35 C40 1.356(7) . ?
C36 C37 1.345(8) . ?
C37 C38 1.363(9) . ?
C38 C39 1.356(11) . ?
C39 C40 1.394(11) . ?

loop_
_platon_squeeze_void_nr
_platon_squeeze_void_average_x
_platon_squeeze_void_average_y
_platon_squeeze_void_average_z
_platon_squeeze_void_volume
_platon_squeeze_void_count_electrons
_platon_squeeze_void_content
1 0.000 0.000 -0.006 865 85 ' '
2 0.500 0.500 -0.013 865 78 ' '
